data_7155225
loop_
_publ_author_name
'Evans, Nicholas H.'
'Gell, Charles E.'
'Peach, Michael J. G.'

_publ_section_title
;
 The synthesis of a pyridine-N-oxide isophthalamide rotaxane utilizing
 supplementary amide hydrogen bond interactions.
;
_journal_issue 33
_journal_name_full 'Organic &amp; biomolecular chemistry'
_journal_page_first 7972
_journal_page_last 7981
_journal_paper_doi 10.1039/c6ob01435f
_journal_volume 14
_journal_year 2016
_chemical_formula_moiety 'C32 H30 N2 O4'
_chemical_formula_sum 'C32 H30 N2 O4'
_chemical_formula_weight 506.58
_space_group_crystal_system monoclinic
_space_group_IT_number 4
_space_group_name_Hall 'P 2yb'
_space_group_name_H-M_alt 'P 1 21 1'
_symmetry_space_group_name_Hall 'P 2yb'
_symmetry_space_group_name_H-M 'P 1 21 1'
_atom_sites_solution_hydrogens geom
_atom_sites_solution_primary direct
_audit_creation_date 2016-03-07
_audit_creation_method
;
Olex2 1.2
(compiled 2015.01.26 svn.r3150 for OlexSys, GUI svn.r4998)
;
_audit_update_record
;
2016-04-11 deposited with the CCDC.
2016-08-05 downloaded from the CCDC.
;
_cell_angle_alpha 90
_cell_angle_beta 110.314(6)
_cell_angle_gamma 90
_cell_formula_units_Z 2
_cell_length_a 8.7998(4)
_cell_length_b 13.3320(6)
_cell_length_c 12.0001(6)
_cell_measurement_reflns_used 2255
_cell_measurement_temperature 99.9(2)
_cell_measurement_theta_max 73.4030
_cell_measurement_theta_min 3.9210
_cell_volume 1320.28(12)
_computing_cell_refinement 'CrysAlisPro 1.171.38.41 (Rigaku OD, 2015)'
_computing_data_collection 'CrysAlisPro 1.171.38.41 (Rigaku OD, 2015)'
_computing_data_reduction 'CrysAlisPro 1.171.38.41 (Rigaku OD, 2015)'
_computing_molecular_graphics 'Olex2 (Dolomanov et al., 2009)'
_computing_publication_material 'Olex2 (Dolomanov et al., 2009)'
_computing_structure_refinement 'ShelXL (Sheldrick, 2008)'
_computing_structure_solution 'ShelXT (Sheldrick, 2015)'
_diffrn_ambient_environment N~2~
_diffrn_ambient_temperature 99.9(2)
_diffrn_detector 'CCD plate'
_diffrn_detector_area_resol_mean 5.2303
_diffrn_detector_type AtlasS2
_diffrn_measured_fraction_theta_full 0.999
_diffrn_measured_fraction_theta_max 0.976
_diffrn_measurement_details
;
List of Runs (angles in degrees, time in seconds):

  1  \w    -59.00  33.00   1.00   40.00    --  -38.50  38.00 150.00   92
  2  \w   -116.00  -5.00   1.00   40.00    --  -38.50 -19.00 -30.00  111
  3  \w     25.00 109.00   1.00  200.00    --  104.55 -94.00  90.00   84
  4  \w    124.00 165.00   1.00  200.00    --  104.55 125.00 -60.00   41
  5  \w     84.00 171.00   1.00  200.00    --  104.55  45.00-120.00   87
  6  \w     57.00 125.00   1.00  200.00    --  104.55 -30.00-180.00   68
  7  \w     75.00 171.00   1.00  200.00    --  104.55  77.00 -30.00   96
  8  \w     76.00 117.00   1.00  200.00    --  104.55-125.00  60.00   41
  9  \w    -47.00  29.00   1.00   40.00    --  -38.50  38.00 -30.00   76
 10  \w     33.00  59.00   1.00   40.00    --   42.26-125.00-180.00   26
 11  \w      3.00  78.00   1.00   40.00    --   42.26 -99.00 -90.00   75
 12  \w     25.00 108.00   1.00  200.00    --  104.55 -94.00-120.00   83
 13  \w    153.00 178.00   1.00  200.00    --  104.55  15.00  60.00   25
 14  \w     35.00  63.00   1.00  200.00    --  104.55 -94.00 150.00   28
 15  \w     90.00 116.00   1.00  200.00    --  104.55 -45.00 -60.00   26
;
_diffrn_measurement_device 'four-circle diffractometer'
_diffrn_measurement_device_type 'SuperNova, Dual, Cu at zero, AtlasS2'
_diffrn_measurement_method '\w scans'
_diffrn_orient_matrix_type 'CrysAlisPro convention (1999,Acta A55,543-557)'
_diffrn_orient_matrix_UB_11 -0.1057548000
_diffrn_orient_matrix_UB_12 -0.0824488000
_diffrn_orient_matrix_UB_13 -0.0798343000
_diffrn_orient_matrix_UB_21 0.0247810000
_diffrn_orient_matrix_UB_22 0.0479522000
_diffrn_orient_matrix_UB_23 -0.1092435000
_diffrn_orient_matrix_UB_31 0.1517998000
_diffrn_orient_matrix_UB_32 -0.0652997000
_diffrn_orient_matrix_UB_33 0.0206974000
_diffrn_radiation_monochromator mirror
_diffrn_radiation_probe x-ray
_diffrn_radiation_type CuK\a
_diffrn_radiation_wavelength 1.54184
_diffrn_reflns_av_R_equivalents 0.0340
_diffrn_reflns_av_unetI/netI 0.0558
_diffrn_reflns_Laue_measured_fraction_full 0.999
_diffrn_reflns_Laue_measured_fraction_max 0.976
_diffrn_reflns_limit_h_max 10
_diffrn_reflns_limit_h_min -7
_diffrn_reflns_limit_k_max 16
_diffrn_reflns_limit_k_min -15
_diffrn_reflns_limit_l_max 14
_diffrn_reflns_limit_l_min -14
_diffrn_reflns_number 7970
_diffrn_reflns_point_group_measured_fraction_full 0.911
_diffrn_reflns_point_group_measured_fraction_max 0.868
_diffrn_reflns_theta_full 67.684
_diffrn_reflns_theta_max 73.902
_diffrn_reflns_theta_min 3.928
_diffrn_source 'micro-focus sealed X-ray tube'
_diffrn_source_type 'SuperNova (Cu) X-ray Source'
_exptl_absorpt_coefficient_mu 0.675
_exptl_absorpt_correction_T_max 1.00000
_exptl_absorpt_correction_T_min 0.96623
_exptl_absorpt_correction_type multi-scan
_exptl_absorpt_process_details
;
CrysAlisPro 1.171.38.41 (Rigaku Oxford Diffraction, 2015)
Empirical absorption correction using spherical harmonics,
 implemented in SCALE3 ABSPACK scaling algorithm.
;
_exptl_crystal_colour colourless
_exptl_crystal_colour_primary colourless
_exptl_crystal_density_diffrn 1.274
_exptl_crystal_description plate
_exptl_crystal_F_000 536
_exptl_crystal_size_max 0.066
_exptl_crystal_size_mid 0.032
_exptl_crystal_size_min 0.028
_refine_diff_density_max 0.193
_refine_diff_density_min -0.231
_refine_diff_density_rms 0.041
_refine_ls_abs_structure_details
;
 Flack x determined using 1372 quotients [(I+)-(I-)]/[(I+)+(I-)]
 (Parsons, Flack and Wagner, Acta Cryst. B69 (2013) 249-259).
;
_refine_ls_abs_structure_Flack 0.2(2)
_refine_ls_extinction_method none
_refine_ls_goodness_of_fit_ref 1.059
_refine_ls_hydrogen_treatment constr
_refine_ls_matrix_type full
_refine_ls_number_parameters 343
_refine_ls_number_reflns 4647
_refine_ls_number_restraints 1
_refine_ls_restrained_S_all 1.059
_refine_ls_R_factor_all 0.0564
_refine_ls_R_factor_gt 0.0434
_refine_ls_shift/su_max 0.000
_refine_ls_shift/su_mean 0.000
_refine_ls_structure_factor_coef Fsqd
_refine_ls_weighting_details 'w=1/[\s^2^(Fo^2^)+(0.0431P)^2^] where P=(Fo^2^+2Fc^2^)/3'
_refine_ls_weighting_scheme calc
_refine_ls_wR_factor_gt 0.0972
_refine_ls_wR_factor_ref 0.1040
_reflns_Friedel_coverage 0.703
_reflns_Friedel_fraction_full 0.814
_reflns_Friedel_fraction_max 0.750
_reflns_number_gt 3926
_reflns_number_total 4647
_reflns_threshold_expression 'I > 2\s(I)'
_cod_data_source_file c6ob01435f5.cif
_cod_data_source_block ne104
_cod_depositor_comments 'Adding full bibliography for 7155225--7155226.cif.'
_cod_database_code 7155225
_chemical_oxdiff_formula 'C20 H30 N2 O2'
_chemical_oxdiff_usercomment ne118
_shelx_space_group_comment
;
The symmetry employed for this shelxl refinement is uniquely defined
by the following loop, which should always be used as a source of
symmetry information in preference to the above space-group names.
They are only intended as comments.
;
_reflns_odcompleteness_completeness 99.88
_reflns_odcompleteness_iscentric 1
_reflns_odcompleteness_theta 66.97
_olex2_refinement_description
;
1. Fixed Uiso
 At 1.2 times of:
  All C(H) groups, All C(H,H) groups, All N(H) groups
2.a Secondary CH2 refined with riding coordinates:
 C9(H9A,H9B), C7(H7A,H7B), C16(H16A,H16B), C20(H20A,H20B), C22(H22A,H22B),
 C29(H29A,H29B)
2.b Aromatic/amide H refined with riding coordinates:
 N30(H30), N17(H17), C2(H2), C34(H34), C12(H12), C38(H38), C6(H6), C11(H11),
 C15(H15), C14(H14), C35(H35), C24(H24), C27(H27), C3(H3), C36(H36), C4(H4),
 C28(H28), C25(H25)
;
_shelx_shelxl_version_number 2014/7
_olex2_exptl_crystal_mounting_method 'The crystal was mounted on a MITIGEN holder using Paratone-N oil'
_olex2_submission_special_instructions 'No special instructions were received'
_oxdiff_exptl_absorpt_empirical_details
;
Empirical correction (ABSPACK) includes:
- Absorption correction using spherical harmonics
- Frame scaling
;
_oxdiff_exptl_absorpt_empirical_full_max 1.489
_oxdiff_exptl_absorpt_empirical_full_min 0.831

loop_
_space_group_symop_operation_xyz
'x, y, z'
'-x, y+1/2, -z'

loop_
_atom_site_label
_atom_site_type_symbol
_atom_site_fract_x
_atom_site_fract_y
_atom_site_fract_z
_atom_site_U_iso_or_equiv
_atom_site_adp_type
_atom_site_occupancy
_atom_site_site_symmetry_order
_atom_site_calc_flag
_atom_site_refinement_flags_posn
O21 O 0.7930(3) 0.7706(2) 0.8007(2) 0.0255(6) Uani 1 1 d .
O8 O 0.8216(3) 0.2377(2) 0.7947(2) 0.0246(6) Uani 1 1 d .
O32 O 0.7417(3) 0.7040(2) 0.1944(3) 0.0363(7) Uani 1 1 d .
O19 O 0.7668(3) 0.3214(2) 0.1867(3) 0.0360(7) Uani 1 1 d .
N30 N 0.5021(3) 0.7705(2) 0.1861(3) 0.0256(7) Uani 1 1 d .
H30 H 0.3992 0.7615 0.1651 0.031 Uiso 1 1 calc R
N17 N 0.5361(4) 0.2442(2) 0.1831(3) 0.0260(7) Uani 1 1 d .
H17 H 0.4328 0.2494 0.1646 0.031 Uiso 1 1 calc R
C31 C 0.5955(4) 0.6963(3) 0.1728(4) 0.0267(8) Uani 1 1 d .
C10 C 0.7986(4) 0.1419(3) 0.6155(4) 0.0245(8) Uani 1 1 d .
C2 C 0.8647(4) 0.4121(3) 0.9414(3) 0.0247(8) Uani 1 1 d .
H2 H 0.8666 0.3515 0.9802 0.030 Uiso 1 1 calc R
C34 C 0.3656(4) 0.4148(3) 0.0421(3) 0.0240(7) Uani 1 1 d .
H34 H 0.3168 0.3536 0.0134 0.029 Uiso 1 1 calc R
C12 C 0.8399(4) 0.1706(3) 0.4283(3) 0.0279(8) Uani 1 1 d .
H12 H 0.9081 0.1894 0.3877 0.033 Uiso 1 1 calc R
C5 C 0.8641(4) 0.5956(3) 0.8289(3) 0.0228(7) Uani 1 1 d .
C38 C 0.5947(3) 0.5091(4) 0.1647(2) 0.0235(6) Uani 1 1 d .
H38 H 0.7010 0.5113 0.2175 0.028 Uiso 1 1 calc R
C13 C 0.6797(5) 0.1451(3) 0.3649(4) 0.0256(8) Uani 1 1 d .
C37 C 0.5098(4) 0.5982(3) 0.1274(3) 0.0237(8) Uani 1 1 d .
C9 C 0.8597(4) 0.1444(3) 0.7486(4) 0.0249(8) Uani 1 1 d .
H9A H 0.8121 0.0892 0.7778 0.030 Uiso 1 1 calc R
H9B H 0.9763 0.1352 0.7780 0.030 Uiso 1 1 calc R
C33 C 0.5233(4) 0.4166(3) 0.1241(3) 0.0234(8) Uani 1 1 d .
C6 C 0.8766(3) 0.5055(3) 0.7743(2) 0.0225(6) Uani 1 1 d .
H6 H 0.8832 0.5068 0.6986 0.027 Uiso 1 1 calc R
C7 C 0.9104(4) 0.3198(3) 0.7714(4) 0.0268(8) Uani 1 1 d .
H7A H 0.8777 0.3305 0.6864 0.032 Uiso 1 1 calc R
H7B H 1.0253 0.3045 0.8015 0.032 Uiso 1 1 calc R
C23 C 0.7580(4) 0.8669(3) 0.6189(4) 0.0234(8) Uani 1 1 d .
C11 C 0.8989(4) 0.1682(3) 0.5513(3) 0.0266(8) Uani 1 1 d .
H11 H 1.0068 0.1843 0.5920 0.032 Uiso 1 1 calc R
C1 C 0.8795(4) 0.4131(3) 0.8300(3) 0.0237(8) Uani 1 1 d .
C15 C 0.6381(4) 0.1173(3) 0.5512(3) 0.0268(8) Uani 1 1 d .
H15 H 0.5687 0.1003 0.5916 0.032 Uiso 1 1 calc R
C14 C 0.5802(4) 0.1176(3) 0.4281(4) 0.0283(8) Uani 1 1 d .
H14 H 0.4734 0.0991 0.3872 0.034 Uiso 1 1 calc R
C35 C 0.2811(3) 0.5031(4) 0.0031(2) 0.0235(6) Uani 1 1 d .
H35 H 0.1766 0.5010 -0.0524 0.028 Uiso 1 1 calc R
C16 C 0.6155(5) 0.1481(3) 0.2309(4) 0.0286(8) Uani 1 1 d .
H16A H 0.7044 0.1370 0.2021 0.034 Uiso 1 1 calc R
H16B H 0.5382 0.0940 0.2013 0.034 Uiso 1 1 calc R
C24 C 0.8612(4) 0.8828(3) 0.5559(3) 0.0267(8) Uani 1 1 d .
H24 H 0.9710 0.8934 0.5964 0.032 Uiso 1 1 calc R
C18 C 0.6199(4) 0.3234(3) 0.1677(3) 0.0246(8) Uani 1 1 d .
C27 C 0.5365(4) 0.8517(3) 0.4345(4) 0.0299(8) Uani 1 1 d .
H27 H 0.4266 0.8412 0.3939 0.036 Uiso 1 1 calc R
C3 C 0.8470(3) 0.5011(4) 0.9950(2) 0.0258(7) Uani 1 1 d .
H3 H 0.8341 0.4996 1.0687 0.031 Uiso 1 1 calc R
C26 C 0.6390(4) 0.8668(3) 0.3708(4) 0.0246(8) Uani 1 1 d .
C36 C 0.3519(4) 0.5950(3) 0.0467(3) 0.0240(8) Uani 1 1 d .
H36 H 0.2939 0.6541 0.0220 0.029 Uiso 1 1 calc R
C20 C 0.8789(4) 0.6919(3) 0.7684(4) 0.0260(8) Uani 1 1 d .
H20A H 0.9923 0.7101 0.7906 0.031 Uiso 1 1 calc R
H20B H 0.8358 0.6826 0.6829 0.031 Uiso 1 1 calc R
C4 C 0.8483(4) 0.5928(3) 0.9401(3) 0.0257(8) Uani 1 1 d .
H4 H 0.8386 0.6521 0.9778 0.031 Uiso 1 1 calc R
C22 C 0.8211(4) 0.8655(3) 0.7528(3) 0.0263(8) Uani 1 1 d .
H22A H 0.9365 0.8792 0.7814 0.032 Uiso 1 1 calc R
H22B H 0.7687 0.9184 0.7817 0.032 Uiso 1 1 calc R
C28 C 0.5947(4) 0.8518(3) 0.5572(3) 0.0282(8) Uani 1 1 d .
H28 H 0.5240 0.8416 0.5985 0.034 Uiso 1 1 calc R
C25 C 0.8012(4) 0.8830(3) 0.4321(3) 0.0271(8) Uani 1 1 d .
H25 H 0.8713 0.8942 0.3905 0.032 Uiso 1 1 calc R
C29 C 0.5715(4) 0.8671(3) 0.2359(4) 0.0298(9) Uani 1 1 d .
H29A H 0.4886 0.9184 0.2090 0.036 Uiso 1 1 calc R
H29B H 0.6576 0.8842 0.2061 0.036 Uiso 1 1 calc R

loop_
_atom_site_aniso_label
_atom_site_aniso_U_11
_atom_site_aniso_U_22
_atom_site_aniso_U_33
_atom_site_aniso_U_23
_atom_site_aniso_U_13
_atom_site_aniso_U_12
O21 0.0321(12) 0.0194(14) 0.0275(15) 0.0012(11) 0.0137(11) 0.0029(10)
O8 0.0281(12) 0.0210(14) 0.0271(14) -0.0001(11) 0.0127(11) 0.0002(10)
O32 0.0211(12) 0.0385(18) 0.0471(19) -0.0030(14) 0.0090(11) -0.0056(12)
O19 0.0260(12) 0.0348(17) 0.0493(19) 0.0081(14) 0.0159(12) 0.0061(11)
N30 0.0248(14) 0.0225(17) 0.0275(18) -0.0021(13) 0.0066(12) -0.0035(12)
N17 0.0293(14) 0.0224(17) 0.0258(17) 0.0012(13) 0.0087(12) 0.0028(12)
C31 0.0254(17) 0.030(2) 0.023(2) 0.0004(16) 0.0061(14) -0.0013(15)
C10 0.0291(17) 0.0160(19) 0.029(2) 0.0020(15) 0.0109(15) 0.0040(14)
C2 0.0232(15) 0.024(2) 0.026(2) 0.0034(16) 0.0080(14) -0.0008(14)
C34 0.0266(16) 0.026(2) 0.0209(18) -0.0011(16) 0.0102(14) -0.0036(15)
C12 0.0315(18) 0.025(2) 0.032(2) 0.0011(17) 0.0164(15) -0.0014(15)
C5 0.0186(14) 0.024(2) 0.0245(19) 0.0017(16) 0.0066(13) 0.0019(14)
C38 0.0197(13) 0.0283(17) 0.0232(13) 0.0009(19) 0.0082(11) 0.0016(16)
C13 0.0346(18) 0.0169(19) 0.028(2) -0.0018(15) 0.0139(16) 0.0058(14)
C37 0.0212(15) 0.027(2) 0.0248(19) -0.0018(17) 0.0102(14) -0.0031(14)
C9 0.0312(17) 0.0158(18) 0.030(2) 0.0013(15) 0.0141(16) 0.0028(14)
C33 0.0247(15) 0.027(2) 0.0221(19) 0.0002(16) 0.0130(14) 0.0004(15)
C6 0.0189(13) 0.0282(17) 0.0220(13) 0.0018(19) 0.0091(10) 0.0010(16)
C7 0.0277(16) 0.022(2) 0.033(2) -0.0011(16) 0.0138(16) -0.0024(15)
C23 0.0290(16) 0.0126(18) 0.028(2) 0.0012(15) 0.0097(15) -0.0005(14)
C11 0.0264(16) 0.026(2) 0.0280(19) -0.0016(16) 0.0105(14) -0.0013(15)
C1 0.0166(14) 0.029(2) 0.0247(19) 0.0006(16) 0.0058(13) -0.0013(14)
C15 0.0305(17) 0.0190(19) 0.035(2) 0.0004(16) 0.0164(15) 0.0003(15)
C14 0.0284(16) 0.023(2) 0.033(2) -0.0013(16) 0.0096(14) 0.0003(15)
C35 0.0207(12) 0.0279(17) 0.0208(13) -0.0002(17) 0.0056(10) -0.0010(16)
C16 0.0379(19) 0.019(2) 0.028(2) -0.0023(15) 0.0106(16) 0.0035(15)
C24 0.0230(15) 0.024(2) 0.0311(19) -0.0025(16) 0.0064(14) 0.0023(14)
C18 0.0279(17) 0.024(2) 0.022(2) 0.0004(15) 0.0091(15) 0.0022(15)
C27 0.0264(16) 0.029(2) 0.032(2) 0.0016(17) 0.0067(14) -0.0039(15)
C3 0.0244(14) 0.0337(19) 0.0195(13) 0.0005(19) 0.0080(11) 0.0002(17)
C26 0.0316(17) 0.0132(19) 0.029(2) 0.0015(14) 0.0099(14) -0.0003(14)
C36 0.0250(15) 0.028(2) 0.0210(18) 0.0022(16) 0.0105(14) 0.0048(15)
C20 0.0296(17) 0.026(2) 0.025(2) 0.0008(16) 0.0126(14) 0.0031(15)
C4 0.0235(15) 0.026(2) 0.026(2) -0.0019(16) 0.0073(14) 0.0039(14)
C22 0.0323(17) 0.021(2) 0.026(2) -0.0016(15) 0.0113(15) -0.0039(15)
C28 0.0320(17) 0.025(2) 0.031(2) 0.0023(16) 0.0150(15) -0.0038(15)
C25 0.0300(16) 0.024(2) 0.0305(19) 0.0022(16) 0.0146(14) 0.0000(14)
C29 0.0322(17) 0.024(2) 0.030(2) 0.0028(17) 0.0072(16) -0.0014(16)

loop_
_atom_type_symbol
_atom_type_description
_atom_type_scat_dispersion_real
_atom_type_scat_dispersion_imag
_atom_type_scat_source
C C 0.0181 0.0091 'International Tables Vol C Tables 4.2.6.8 and 6.1.1.4'
H H 0.0000 0.0000 'International Tables Vol C Tables 4.2.6.8 and 6.1.1.4'
N N 0.0311 0.0180 'International Tables Vol C Tables 4.2.6.8 and 6.1.1.4'
O O 0.0492 0.0322 'International Tables Vol C Tables 4.2.6.8 and 6.1.1.4'

loop_
_exptl_crystal_face_index_h
_exptl_crystal_face_index_k
_exptl_crystal_face_index_l
_exptl_crystal_face_perp_dist
0 8 -2 0.0320
0 -8 2 0.0320
-6 0 3 0.0161
6 0 -3 0.0161
0 2 7 0.0233
0 -2 -7 0.0045

loop_
_geom_angle_atom_site_label_1
_geom_angle_atom_site_label_2
_geom_angle_atom_site_label_3
_geom_angle
C20 O21 C22 110.9(3)
C7 O8 C9 111.6(3)
C31 N30 H30 119.5
C31 N30 C29 121.1(3)
C29 N30 H30 119.5
C16 N17 H17 119.0
C18 N17 H17 119.0
C18 N17 C16 122.0(3)
O32 C31 N30 124.0(4)
O32 C31 C37 120.3(4)
N30 C31 C37 115.7(3)
C11 C10 C9 121.2(3)
C15 C10 C9 121.1(3)
C15 C10 C11 117.6(4)
C1 C2 H2 119.9
C3 C2 H2 119.9
C3 C2 C1 120.2(4)
C33 C34 H34 119.7
C35 C34 H34 119.7
C35 C34 C33 120.6(4)
C13 C12 H12 119.6
C11 C12 H12 119.6
C11 C12 C13 120.7(3)
C6 C5 C20 118.4(3)
C4 C5 C6 118.7(4)
C4 C5 C20 122.8(4)
C37 C38 H38 119.5
C37 C38 C33 121.1(3)
C33 C38 H38 119.5
C12 C13 C16 120.6(3)
C14 C13 C12 118.4(4)
C14 C13 C16 121.0(4)
C38 C37 C31 118.5(3)
C36 C37 C31 122.0(4)
C36 C37 C38 119.5(4)
O8 C9 C10 112.5(3)
O8 C9 H9A 109.1
O8 C9 H9B 109.1
C10 C9 H9A 109.1
C10 C9 H9B 109.1
H9A C9 H9B 107.8
C34 C33 C18 122.6(4)
C38 C33 C34 118.7(4)
C38 C33 C18 118.7(3)
C5 C6 H6 119.1
C5 C6 C1 121.8(3)
C1 C6 H6 119.1
O8 C7 H7A 109.6
O8 C7 H7B 109.6
O8 C7 C1 110.1(3)
H7A C7 H7B 108.2
C1 C7 H7A 109.6
C1 C7 H7B 109.6
C24 C23 C22 121.0(3)
C28 C23 C24 119.1(4)
C28 C23 C22 119.9(3)
C10 C11 H11 119.4
C12 C11 C10 121.1(3)
C12 C11 H11 119.4
C2 C1 C6 118.5(4)
C2 C1 C7 122.5(4)
C6 C1 C7 118.9(3)
C10 C15 H15 119.4
C14 C15 C10 121.2(3)
C14 C15 H15 119.4
C13 C14 H14 119.6
C15 C14 C13 120.9(3)
C15 C14 H14 119.6
C34 C35 H35 119.9
C34 C35 C36 120.3(3)
C36 C35 H35 119.9
N17 C16 C13 112.9(3)
N17 C16 H16A 109.0
N17 C16 H16B 109.0
C13 C16 H16A 109.0
C13 C16 H16B 109.0
H16A C16 H16B 107.8
C23 C24 H24 119.8
C23 C24 C25 120.3(3)
C25 C24 H24 119.8
O19 C18 N17 123.4(4)
O19 C18 C33 121.2(4)
N17 C18 C33 115.5(3)
C26 C27 H27 119.4
C28 C27 H27 119.4
C28 C27 C26 121.1(3)
C2 C3 H3 119.6
C2 C3 C4 120.9(3)
C4 C3 H3 119.6
C27 C26 C29 120.0(3)
C25 C26 C27 118.8(4)
C25 C26 C29 121.2(3)
C37 C36 C35 119.8(4)
C37 C36 H36 120.1
C35 C36 H36 120.1
O21 C20 C5 110.7(3)
O21 C20 H20A 109.5
O21 C20 H20B 109.5
C5 C20 H20A 109.5
C5 C20 H20B 109.5
H20A C20 H20B 108.1
C5 C4 C3 119.9(4)
C5 C4 H4 120.0
C3 C4 H4 120.0
O21 C22 C23 112.6(3)
O21 C22 H22A 109.1
O21 C22 H22B 109.1
C23 C22 H22A 109.1
C23 C22 H22B 109.1
H22A C22 H22B 107.8
C23 C28 H28 119.9
C27 C28 C23 120.1(3)
C27 C28 H28 119.9
C24 C25 H25 119.7
C26 C25 C24 120.5(3)
C26 C25 H25 119.7
N30 C29 C26 112.8(3)
N30 C29 H29A 109.0
N30 C29 H29B 109.0
C26 C29 H29A 109.0
C26 C29 H29B 109.0
H29A C29 H29B 107.8

loop_
_geom_bond_atom_site_label_1
_geom_bond_atom_site_label_2
_geom_bond_distance
O21 C20 1.423(5)
O21 C22 1.446(5)
O8 C9 1.446(5)
O8 C7 1.428(5)
O32 C31 1.225(5)
O19 C18 1.232(4)
N30 H30 0.8600
N30 C31 1.332(5)
N30 C29 1.461(5)
N17 H17 0.8600
N17 C16 1.477(5)
N17 C18 1.338(5)
C31 C37 1.513(6)
C10 C9 1.498(6)
C10 C11 1.403(5)
C10 C15 1.393(5)
C2 H2 0.9300
C2 C1 1.388(5)
C2 C3 1.383(6)
C34 H34 0.9300
C34 C33 1.395(5)
C34 C35 1.385(6)
C12 H12 0.9300
C12 C13 1.392(5)
C12 C11 1.384(6)
C5 C6 1.390(6)
C5 C20 1.504(6)
C5 C4 1.388(5)
C38 H38 0.9300
C38 C37 1.392(6)
C38 C33 1.393(6)
C13 C14 1.392(5)
C13 C16 1.509(6)
C37 C36 1.391(5)
C9 H9A 0.9700
C9 H9B 0.9700
C33 C18 1.493(5)
C6 H6 0.9300
C6 C1 1.398(6)
C7 H7A 0.9700
C7 H7B 0.9700
C7 C1 1.499(6)
C23 C24 1.384(5)
C23 C22 1.507(6)
C23 C28 1.384(5)
C11 H11 0.9300
C15 H15 0.9300
C15 C14 1.385(6)
C14 H14 0.9300
C35 H35 0.9300
C35 C36 1.392(6)
C16 H16A 0.9700
C16 H16B 0.9700
C24 H24 0.9300
C24 C25 1.393(6)
C27 H27 0.9300
C27 C26 1.384(5)
C27 C28 1.381(6)
C3 H3 0.9300
C3 C4 1.391(6)
C26 C25 1.377(5)
C26 C29 1.519(6)
C36 H36 0.9300
C20 H20A 0.9700
C20 H20B 0.9700
C4 H4 0.9300
C22 H22A 0.9700
C22 H22B 0.9700
C28 H28 0.9300
C25 H25 0.9300
C29 H29A 0.9700
C29 H29B 0.9700

loop_
_geom_torsion_atom_site_label_1
_geom_torsion_atom_site_label_2
_geom_torsion_atom_site_label_3
_geom_torsion_atom_site_label_4
_geom_torsion
O8 C7 C1 C2 38.4(5)
O8 C7 C1 C6 -146.2(3)
O32 C31 C37 C38 32.0(5)
O32 C31 C37 C36 -145.6(4)
N30 C31 C37 C38 -148.4(3)
N30 C31 C37 C36 34.1(5)
C31 N30 C29 C26 -82.5(4)
C31 C37 C36 C35 176.8(3)
C10 C15 C14 C13 -1.7(6)
C2 C3 C4 C5 1.4(5)
C34 C33 C18 O19 142.8(4)
C34 C33 C18 N17 -36.8(5)
C34 C35 C36 C37 1.7(5)
C12 C13 C14 C15 1.2(6)
C12 C13 C16 N17 -94.0(4)
C5 C6 C1 C2 1.9(4)
C5 C6 C1 C7 -173.7(3)
C38 C37 C36 C35 -0.7(5)
C38 C33 C18 O19 -35.5(5)
C38 C33 C18 N17 144.9(3)
C13 C12 C11 C10 -1.2(6)
C37 C38 C33 C34 1.9(4)
C37 C38 C33 C18 -179.7(3)
C9 O8 C7 C1 -174.8(3)
C9 C10 C11 C12 -176.8(4)
C9 C10 C15 C14 178.2(4)
C33 C34 C35 C36 -0.9(5)
C33 C38 C37 C31 -178.8(3)
C33 C38 C37 C36 -1.2(5)
C6 C5 C20 O21 153.0(3)
C6 C5 C4 C3 0.7(5)
C7 O8 C9 C10 -68.6(4)
C23 C24 C25 C26 -0.4(6)
C11 C10 C9 O8 95.2(4)
C11 C10 C15 C14 0.8(6)
C11 C12 C13 C14 0.2(6)
C11 C12 C13 C16 179.8(4)
C1 C2 C3 C4 -1.8(5)
C15 C10 C9 O8 -82.2(4)
C15 C10 C11 C12 0.7(6)
C14 C13 C16 N17 85.5(5)
C35 C34 C33 C38 -0.9(5)
C35 C34 C33 C18 -179.2(3)
C16 N17 C18 O19 3.3(6)
C16 N17 C18 C33 -177.1(3)
C16 C13 C14 C15 -178.3(4)
C24 C23 C22 O21 -119.3(4)
C24 C23 C28 C27 0.6(6)
C18 N17 C16 C13 85.8(5)
C27 C26 C25 C24 0.9(6)
C27 C26 C29 N30 -63.5(5)
C3 C2 C1 C6 0.2(5)
C3 C2 C1 C7 175.6(3)
C26 C27 C28 C23 -0.2(6)
C20 O21 C22 C23 63.5(4)
C20 C5 C6 C1 173.9(3)
C20 C5 C4 C3 -175.3(3)
C4 C5 C6 C1 -2.3(4)
C4 C5 C20 O21 -31.0(5)
C22 O21 C20 C5 173.9(3)
C22 C23 C24 C25 179.4(4)
C22 C23 C28 C27 -179.1(4)
C28 C23 C24 C25 -0.3(6)
C28 C23 C22 O21 60.4(5)
C28 C27 C26 C25 -0.6(6)
C28 C27 C26 C29 -179.5(4)
C25 C26 C29 N30 117.6(4)
C29 N30 C31 O32 -4.0(6)
C29 N30 C31 C37 176.4(3)
C29 C26 C25 C24 179.8(4)

loop_
_exptl_oxdiff_crystal_face_indexfrac_h
_exptl_oxdiff_crystal_face_indexfrac_k
_exptl_oxdiff_crystal_face_indexfrac_l
_exptl_oxdiff_crystal_face_x
_exptl_oxdiff_crystal_face_y
_exptl_oxdiff_crystal_face_z
0.0011 7.9987 -2.0001 -0.4999 0.6021 -0.5635
-0.0011 -7.9987 2.0001 0.4999 -0.6021 0.5635
-5.9998 0.0024 3.0002 0.3948 -0.4763 -0.8488
5.9998 -0.0024 -3.0002 -0.3948 0.4763 0.8488
-0.0008 1.9994 7.0010 -0.7237 -0.6690 0.0142
0.0008 -1.9994 -7.0010 0.7237 0.6690 -0.0142
